data_4121108
loop_
_publ_author_name
'Matthias Vogt'
'Alexander Nerush'
'Mark A. Iron'
'Gregory Leitus'
'Yael Diskin-Posner'
'Linda J. W. Shimon'
'Yehoshoa Ben-David'
'David Milstein'

_publ_section_title
;
 Activation of Nitriles by Metal Ligand Cooperation. Reversible Formation
 of Ketimido- and Enamido-Rhenium PNP Pincer Complexes and Relevance to
 Catalytic Design
;
_journal_name_full 'Journal of the American Chemical Society'
_journal_page_first 17004
_journal_page_last 17018
_journal_paper_doi 10.1021/ja4071859
_journal_volume 135
_journal_year 2013
_chemical_formula_moiety 'C25 H42 N O2 P2 Re'
_chemical_formula_sum 'C25 H42 N O2 P2 Re'
_chemical_formula_weight 636.74
_chemical_name_systematic
; 
 ? 
;
_space_group_IT_number 56
_symmetry_cell_setting orthorhombic
_symmetry_space_group_name_Hall '-P 2ac 2bc'
_symmetry_space_group_name_H-M 'P n a a'
_atom_sites_solution_hydrogens geom
_atom_sites_solution_primary direct
_atom_sites_solution_secondary difmap
_audit_creation_method SHELXL-97
_cell_angle_alpha 90.00
_cell_angle_beta 90.00
_cell_angle_gamma 90.00
_cell_formula_units_Z 8
_cell_length_a 11.3342(3)
_cell_length_b 15.5145(3)
_cell_length_c 30.5847(8)
_cell_measurement_reflns_used 57207
_cell_measurement_temperature 120(2)
_cell_measurement_theta_max 27.48
_cell_measurement_theta_min 2.55
_cell_volume 5378.1(2)
_computing_cell_refinement HKL
_computing_data_collection 'Collect package (Bruker Nonius)'
_computing_data_reduction HKL
_computing_structure_refinement 'SHELXL-97 (Sheldrick, 1997)'
_computing_structure_solution 'SHELXS-97 (Sheldrick, 1990)'
_diffrn_ambient_temperature 120(2)
_diffrn_measured_fraction_theta_full 0.987
_diffrn_measured_fraction_theta_max 0.987
_diffrn_measurement_device_type 'Nonius KappaCCD'
_diffrn_measurement_method 'phi and omega scans'
_diffrn_radiation_monochromator graphite
_diffrn_radiation_source 'fine-focus sealed tube'
_diffrn_radiation_type MoK\a
_diffrn_radiation_wavelength 0.71073
_diffrn_reflns_av_R_equivalents 0.0910
_diffrn_reflns_av_sigmaI/netI 0.0660
_diffrn_reflns_limit_h_max 13
_diffrn_reflns_limit_h_min 0
_diffrn_reflns_limit_k_max 18
_diffrn_reflns_limit_k_min 0
_diffrn_reflns_limit_l_max 36
_diffrn_reflns_limit_l_min 0
_diffrn_reflns_number 24275
_diffrn_reflns_theta_full 25.35
_diffrn_reflns_theta_max 25.35
_diffrn_reflns_theta_min 3.25
_exptl_absorpt_coefficient_mu 4.659
_exptl_absorpt_correction_T_max 0.5047
_exptl_absorpt_correction_T_min 0.3554
_exptl_absorpt_correction_type analytical
_exptl_absorpt_process_details 'Numabs, Higashi 1999'
_exptl_crystal_colour 'green black'
_exptl_crystal_density_diffrn 1.573
_exptl_crystal_description prism
_exptl_crystal_F_000 2560
_exptl_crystal_size_max 0.28
_exptl_crystal_size_mid 0.20
_exptl_crystal_size_min 0.17
_refine_diff_density_max 4.293
_refine_diff_density_min -1.429
_refine_diff_density_rms 0.207
_refine_ls_extinction_method none
_refine_ls_goodness_of_fit_ref 1.065
_refine_ls_hydrogen_treatment constr
_refine_ls_matrix_type full
_refine_ls_number_parameters 292
_refine_ls_number_reflns 4870
_refine_ls_number_restraints 0
_refine_ls_restrained_S_all 1.065
_refine_ls_R_factor_all 0.0793
_refine_ls_R_factor_gt 0.0587
_refine_ls_shift/su_max 0.001
_refine_ls_shift/su_mean 0.000
_refine_ls_structure_factor_coef Fsqd
_refine_ls_weighting_details 'calc w=1/[\s^2^(Fo^2^)+(0.0666P)^2^+40.4236P] where P=(Fo^2^+2Fc^2^)/3'
_refine_ls_weighting_scheme calc
_refine_ls_wR_factor_gt 0.1404
_refine_ls_wR_factor_ref 0.1506
_reflns_number_gt 3681
_reflns_number_total 4870
_reflns_threshold_expression >2sigma(I)
_cod_data_source_file ja4071859_si_001_2.cif
_cod_data_source_block complex4
_cod_original_cell_volume 5378.2(2)
_cod_database_code 4121108

loop_
_symmetry_equiv_pos_as_xyz
'x, y, z'
'-x+1/2, -y, z+1/2'
'x, -y+1/2, -z+1/2'
'-x+1/2, y+1/2, -z'
'-x, -y, -z'
'x-1/2, y, -z-1/2'
'-x, y-1/2, z-1/2'
'x-1/2, -y-1/2, z'

loop_
_atom_site_label
_atom_site_type_symbol
_atom_site_fract_x
_atom_site_fract_y
_atom_site_fract_z
_atom_site_U_iso_or_equiv
_atom_site_adp_type
_atom_site_occupancy
_atom_site_symmetry_multiplicity
_atom_site_calc_flag
_atom_site_refinement_flags
Re1 Re 0.85150(3) 0.01165(2) 0.638500(12) 0.02342(15) Uani 1 1 d .
P2 P 0.66590(18) -0.06266(14) 0.63877(8) 0.0253(5) Uani 1 1 d .
P1 P 1.01568(19) 0.09820(14) 0.61364(9) 0.0274(5) Uani 1 1 d .
O1 O 0.8235(6) 0.0952(5) 0.7272(3) 0.0450(18) Uani 1 1 d .
O2 O 0.9928(6) -0.1312(4) 0.6834(2) 0.0402(17) Uani 1 1 d .
C7 C 0.5777(9) 0.0131(7) 0.6087(5) 0.054(3) Uani 1 1 d .
H7A H 0.5140 -0.0184 0.5933 0.065 Uiso 1 1 calc R
H7B H 0.5403 0.0537 0.6295 0.065 Uiso 1 1 calc R
C6 C 0.6494(8) 0.0645(6) 0.5752(3) 0.034(2) Uani 1 1 d .
C5 C 0.5961(9) 0.0994(6) 0.5393(4) 0.048(3) Uani 1 1 d .
H5 H 0.5163 0.0862 0.5325 0.057 Uiso 1 1 calc R
C4 C 0.6617(8) 0.1556(7) 0.5126(3) 0.040(3) Uani 1 1 d .
H4 H 0.6271 0.1793 0.4870 0.048 Uiso 1 1 calc R
C3 C 0.7743(9) 0.1756(6) 0.5234(3) 0.036(2) Uani 1 1 d .
H3 H 0.8166 0.2160 0.5061 0.043 Uiso 1 1 calc R
N1 N 0.7665(6) 0.0787(4) 0.5863(3) 0.0257(17) Uani 1 1 d .
C2 C 0.8304(7) 0.1373(5) 0.5603(3) 0.0226(19) Uani 1 1 d .
C1 C 0.9466(8) 0.1586(6) 0.5716(3) 0.039(2) Uani 1 1 d .
H1 H 0.9872 0.2040 0.5572 0.046 Uiso 1 1 calc R
C8 C 0.6716(8) -0.1642(7) 0.6059(4) 0.046(3) Uani 1 1 d .
C9 C 0.5539(10) -0.1898(7) 0.5859(4) 0.062(3) Uani 1 1 d .
H9A H 0.5631 -0.2439 0.5698 0.093 Uiso 1 1 calc R
H9B H 0.5273 -0.1444 0.5660 0.093 Uiso 1 1 calc R
H9C H 0.4955 -0.1976 0.6092 0.093 Uiso 1 1 calc R
C10 C 0.7221(9) -0.2378(6) 0.6320(4) 0.052(3) Uani 1 1 d .
H10A H 0.6654 -0.2552 0.6546 0.078 Uiso 1 1 calc R
H10B H 0.7958 -0.2194 0.6459 0.078 Uiso 1 1 calc R
H10C H 0.7378 -0.2866 0.6125 0.078 Uiso 1 1 calc R
C11 C 0.7584(11) -0.1429(8) 0.5686(4) 0.066(4) Uani 1 1 d .
H11A H 0.8351 -0.1271 0.5811 0.099 Uiso 1 1 calc R
H11B H 0.7275 -0.0947 0.5514 0.099 Uiso 1 1 calc R
H11C H 0.7677 -0.1935 0.5498 0.099 Uiso 1 1 calc R
C12 C 0.5869(9) -0.0826(7) 0.6920(4) 0.050(3) Uani 1 1 d .
C13 C 0.5448(11) 0.0043(7) 0.7098(5) 0.065(4) Uani 1 1 d .
H13A H 0.4919 -0.0053 0.7346 0.098 Uiso 1 1 calc R
H13B H 0.5025 0.0355 0.6868 0.098 Uiso 1 1 calc R
H13C H 0.6130 0.0382 0.7193 0.098 Uiso 1 1 calc R
C14 C 0.6720(10) -0.1228(9) 0.7250(4) 0.061(3) Uani 1 1 d .
H14A H 0.6319 -0.1298 0.7531 0.091 Uiso 1 1 calc R
H14B H 0.7406 -0.0851 0.7286 0.091 Uiso 1 1 calc R
H14C H 0.6979 -0.1792 0.7143 0.091 Uiso 1 1 calc R
C15 C 0.4742(10) -0.1375(7) 0.6864(5) 0.066(4) Uani 1 1 d .
H15A H 0.4961 -0.1962 0.6777 0.099 Uiso 1 1 calc R
H15B H 0.4240 -0.1119 0.6638 0.099 Uiso 1 1 calc R
H15C H 0.4310 -0.1394 0.7141 0.099 Uiso 1 1 calc R
C16 C 1.0841(9) 0.1797(7) 0.6514(4) 0.042(3) Uani 1 1 d .
C17 C 0.9853(11) 0.2445(7) 0.6637(5) 0.066(4) Uani 1 1 d .
H17A H 0.9176 0.2131 0.6757 0.099 Uiso 1 1 calc R
H17B H 0.9608 0.2764 0.6376 0.099 Uiso 1 1 calc R
H17C H 1.0151 0.2850 0.6857 0.099 Uiso 1 1 calc R
C18 C 1.1821(11) 0.2320(8) 0.6293(4) 0.057(3) Uani 1 1 d .
H18A H 1.2028 0.2814 0.6478 0.086 Uiso 1 1 calc R
H18B H 1.1544 0.2527 0.6008 0.086 Uiso 1 1 calc R
H18C H 1.2517 0.1955 0.6252 0.086 Uiso 1 1 calc R
C19 C 1.1249(12) 0.1387(9) 0.6929(4) 0.077(5) Uani 1 1 d .
H19A H 1.1822 0.0933 0.6862 0.116 Uiso 1 1 calc R
H19B H 1.0571 0.1136 0.7082 0.116 Uiso 1 1 calc R
H19C H 1.1621 0.1823 0.7116 0.116 Uiso 1 1 calc R
C20 C 1.1309(8) 0.0333(7) 0.5841(5) 0.052(3) Uani 1 1 d .
C21 C 1.2178(10) -0.0090(8) 0.6158(5) 0.063(4) Uani 1 1 d .
H21A H 1.1752 -0.0296 0.6416 0.094 Uiso 1 1 calc R
H21B H 1.2774 0.0333 0.6247 0.094 Uiso 1 1 calc R
H21C H 1.2565 -0.0578 0.6013 0.094 Uiso 1 1 calc R
C22 C 1.2018(12) 0.0841(8) 0.5500(5) 0.074(4) Uani 1 1 d .
H22A H 1.2622 0.0466 0.5372 0.111 Uiso 1 1 calc R
H22B H 1.2398 0.1336 0.5641 0.111 Uiso 1 1 calc R
H22C H 1.1487 0.1046 0.5270 0.111 Uiso 1 1 calc R
C23 C 1.0627(13) -0.0374(8) 0.5625(5) 0.085(5) Uani 1 1 d .
H23A H 1.1145 -0.0872 0.5578 0.128 Uiso 1 1 calc R
H23B H 1.0325 -0.0171 0.5343 0.128 Uiso 1 1 calc R
H23C H 0.9966 -0.0544 0.5813 0.128 Uiso 1 1 calc R
C24 C 0.8343(8) 0.0619(6) 0.6936(3) 0.034(2) Uani 1 1 d .
C25 C 0.9401(7) -0.0750(5) 0.6677(3) 0.027(2) Uani 1 1 d .

loop_
_atom_site_aniso_label
_atom_site_aniso_U_11
_atom_site_aniso_U_22
_atom_site_aniso_U_33
_atom_site_aniso_U_23
_atom_site_aniso_U_13
_atom_site_aniso_U_12
Re1 0.0186(2) 0.0231(2) 0.0285(2) 0.00280(15) -0.00122(16) -0.00160(12)
P2 0.0187(11) 0.0213(11) 0.0358(14) -0.0016(10) 0.0007(10) -0.0005(8)
P1 0.0229(11) 0.0240(11) 0.0353(15) 0.0088(11) -0.0024(11) -0.0038(8)
O1 0.046(4) 0.049(4) 0.040(5) -0.017(4) 0.009(4) -0.004(3)
O2 0.046(4) 0.025(3) 0.049(5) 0.002(3) -0.012(4) 0.004(3)
C7 0.027(6) 0.049(6) 0.086(10) 0.014(6) -0.003(6) 0.004(4)
C6 0.032(5) 0.029(5) 0.042(6) 0.012(5) 0.000(5) -0.005(4)
C5 0.037(6) 0.038(5) 0.068(9) 0.010(6) -0.019(6) 0.003(4)
C4 0.046(6) 0.047(6) 0.027(5) 0.000(5) -0.025(5) 0.010(5)
C3 0.046(6) 0.031(5) 0.030(6) 0.009(4) 0.000(5) 0.006(4)
N1 0.026(4) 0.018(3) 0.033(5) 0.001(3) -0.001(4) 0.001(3)
C2 0.031(5) 0.017(4) 0.019(5) -0.004(4) -0.003(4) 0.004(3)
C1 0.031(5) 0.040(5) 0.044(7) 0.025(5) -0.003(5) -0.003(4)
C8 0.038(5) 0.037(5) 0.062(8) -0.029(6) 0.019(6) -0.013(4)
C9 0.059(7) 0.053(7) 0.074(9) -0.026(7) -0.013(7) -0.016(6)
C10 0.040(6) 0.018(5) 0.097(10) -0.004(5) -0.005(6) 0.001(4)
C11 0.080(9) 0.056(7) 0.062(9) -0.028(7) 0.019(7) -0.030(7)
C12 0.038(6) 0.043(6) 0.069(9) -0.015(6) 0.027(6) -0.015(5)
C13 0.058(8) 0.061(8) 0.077(10) -0.035(7) 0.036(8) -0.020(6)
C14 0.062(8) 0.081(9) 0.038(7) 0.002(7) 0.010(7) -0.021(6)
C15 0.049(7) 0.055(7) 0.094(11) -0.019(7) 0.034(7) -0.027(5)
C16 0.045(6) 0.040(6) 0.042(7) 0.008(5) -0.002(5) -0.024(5)
C17 0.080(9) 0.039(6) 0.079(10) -0.012(7) -0.001(8) -0.020(6)
C18 0.058(7) 0.062(8) 0.053(8) 0.004(6) -0.006(6) -0.036(6)
C19 0.075(9) 0.096(11) 0.061(9) 0.033(8) -0.039(8) -0.047(8)
C20 0.027(5) 0.043(6) 0.086(10) 0.005(7) 0.032(6) -0.002(4)
C21 0.030(6) 0.071(8) 0.087(11) 0.024(7) 0.019(7) 0.025(5)
C22 0.075(9) 0.060(8) 0.086(11) 0.024(8) 0.055(8) 0.018(7)
C23 0.083(10) 0.054(8) 0.119(14) 0.024(9) 0.057(10) 0.003(7)
C24 0.033(5) 0.034(5) 0.034(6) -0.007(5) 0.013(5) -0.012(4)
C25 0.018(4) 0.031(4) 0.031(5) 0.004(4) -0.007(4) -0.007(3)

loop_
_atom_type_symbol
_atom_type_description
_atom_type_scat_dispersion_real
_atom_type_scat_dispersion_imag
_atom_type_scat_source
Re Re -1.0185 7.2310 'International Tables Vol C Tables 4.2.6.8 and 6.1.1.4'
O O 0.0106 0.0060 'International Tables Vol C Tables 4.2.6.8 and 6.1.1.4'
N N 0.0061 0.0033 'International Tables Vol C Tables 4.2.6.8 and 6.1.1.4'
P P 0.1023 0.0942 'International Tables Vol C Tables 4.2.6.8 and 6.1.1.4'
C C 0.0033 0.0016 'International Tables Vol C Tables 4.2.6.8 and 6.1.1.4'
H H 0.0000 0.0000 'International Tables Vol C Tables 4.2.6.8 and 6.1.1.4'

loop_
_geom_angle_atom_site_label_1
_geom_angle_atom_site_label_2
_geom_angle_atom_site_label_3
_geom_angle
C24 Re1 C25 85.8(4)
C24 Re1 N1 115.1(4)
C25 Re1 N1 159.1(3)
C24 Re1 P2 96.1(3)
C25 Re1 P2 97.0(2)
N1 Re1 P2 80.85(19)
C24 Re1 P1 97.6(3)
C25 Re1 P1 97.7(2)
N1 Re1 P1 80.88(19)
P2 Re1 P1 160.57(9)
C7 P2 C8 107.2(6)
C7 P2 C12 106.6(6)
C8 P2 C12 110.0(5)
C7 P2 Re1 99.9(4)
C8 P2 Re1 111.9(3)
C12 P2 Re1 119.9(4)
C1 P1 C20 104.0(6)
C1 P1 C16 105.8(5)
C20 P1 C16 111.7(5)
C1 P1 Re1 100.5(3)
C20 P1 Re1 112.8(3)
C16 P1 Re1 119.9(3)
C6 C7 P2 112.8(7)
C6 C7 H7A 109.0
P2 C7 H7A 109.0
C6 C7 H7B 109.0
P2 C7 H7B 109.0
H7A C7 H7B 107.8
C5 C6 N1 123.9(9)
C5 C6 C7 120.6(9)
N1 C6 C7 115.2(9)
C6 C5 C4 118.6(9)
C6 C5 H5 120.7
C4 C5 H5 120.7
C3 C4 C5 119.9(9)
C3 C4 H4 120.1
C5 C4 H4 120.1
C4 C3 C2 121.2(9)
C4 C3 H3 119.4
C2 C3 H3 119.4
C6 N1 C2 117.1(7)
C6 N1 Re1 122.5(6)
C2 N1 Re1 120.3(5)
C1 C2 N1 119.7(8)
C1 C2 C3 121.1(8)
N1 C2 C3 119.2(8)
C2 C1 P1 118.1(7)
C2 C1 H1 121.0
P1 C1 H1 121.0
C10 C8 C9 110.4(9)
C10 C8 C11 108.2(9)
C9 C8 C11 108.6(11)
C10 C8 P2 111.5(8)
C9 C8 P2 113.9(7)
C11 C8 P2 103.8(7)
C8 C9 H9A 109.5
C8 C9 H9B 109.5
H9A C9 H9B 109.5
C8 C9 H9C 109.5
H9A C9 H9C 109.5
H9B C9 H9C 109.5
C8 C10 H10A 109.5
C8 C10 H10B 109.5
H10A C10 H10B 109.5
C8 C10 H10C 109.5
H10A C10 H10C 109.5
H10B C10 H10C 109.5
C8 C11 H11A 109.5
C8 C11 H11B 109.5
H11A C11 H11B 109.5
C8 C11 H11C 109.5
H11A C11 H11C 109.5
H11B C11 H11C 109.5
C14 C12 C13 108.7(11)
C14 C12 C15 111.7(10)
C13 C12 C15 105.5(9)
C14 C12 P2 109.7(7)
C13 C12 P2 108.2(8)
C15 C12 P2 112.9(9)
C12 C13 H13A 109.5
C12 C13 H13B 109.5
H13A C13 H13B 109.5
C12 C13 H13C 109.5
H13A C13 H13C 109.5
H13B C13 H13C 109.5
C12 C14 H14A 109.5
C12 C14 H14B 109.5
H14A C14 H14B 109.5
C12 C14 H14C 109.5
H14A C14 H14C 109.5
H14B C14 H14C 109.5
C12 C15 H15A 109.5
C12 C15 H15B 109.5
H15A C15 H15B 109.5
C12 C15 H15C 109.5
H15A C15 H15C 109.5
H15B C15 H15C 109.5
C19 C16 C18 112.1(9)
C19 C16 C17 107.0(11)
C18 C16 C17 106.7(10)
C19 C16 P1 111.3(8)
C18 C16 P1 112.6(8)
C17 C16 P1 106.7(7)
C16 C17 H17A 109.5
C16 C17 H17B 109.5
H17A C17 H17B 109.5
C16 C17 H17C 109.5
H17A C17 H17C 109.5
H17B C17 H17C 109.5
C16 C18 H18A 109.5
C16 C18 H18B 109.5
H18A C18 H18B 109.5
C16 C18 H18C 109.5
H18A C18 H18C 109.5
H18B C18 H18C 109.5
C16 C19 H19A 109.5
C16 C19 H19B 109.5
H19A C19 H19B 109.5
C16 C19 H19C 109.5
H19A C19 H19C 109.5
H19B C19 H19C 109.5
C23 C20 C21 107.3(11)
C23 C20 C22 110.3(12)
C21 C20 C22 108.2(9)
C23 C20 P1 104.3(7)
C21 C20 P1 111.9(9)
C22 C20 P1 114.5(8)
C20 C21 H21A 109.5
C20 C21 H21B 109.5
H21A C21 H21B 109.5
C20 C21 H21C 109.5
H21A C21 H21C 109.5
H21B C21 H21C 109.5
C20 C22 H22A 109.5
C20 C22 H22B 109.5
H22A C22 H22B 109.5
C20 C22 H22C 109.5
H22A C22 H22C 109.5
H22B C22 H22C 109.5
C20 C23 H23A 109.5
C20 C23 H23B 109.5
H23A C23 H23B 109.5
C20 C23 H23C 109.5
H23A C23 H23C 109.5
H23B C23 H23C 109.5
O1 C24 Re1 178.2(9)
O2 C25 Re1 175.7(8)

loop_
_geom_bond_atom_site_label_1
_geom_bond_atom_site_label_2
_geom_bond_distance
Re1 C24 1.866(10)
Re1 C25 1.901(9)
Re1 N1 2.135(7)
Re1 P2 2.399(2)
Re1 P1 2.417(2)
P2 C7 1.796(11)
P2 C8 1.869(10)
P2 C12 1.882(12)
P1 C1 1.772(9)
P1 C20 1.880(11)
P1 C16 1.881(10)
O1 C24 1.159(11)
O2 C25 1.160(10)
C7 C6 1.532(15)
C7 H7A 0.9900
C7 H7B 0.9900
C6 C5 1.365(14)
C6 N1 1.388(11)
C5 C4 1.407(15)
C5 H5 0.9500
C4 C3 1.355(13)
C4 H4 0.9500
C3 C2 1.425(12)
C3 H3 0.9500
N1 C2 1.409(11)
C2 C1 1.402(12)
C1 H1 0.9500
C8 C10 1.506(15)
C8 C9 1.520(14)
C8 C11 1.541(15)
C9 H9A 0.9800
C9 H9B 0.9800
C9 H9C 0.9800
C10 H10A 0.9800
C10 H10B 0.9800
C10 H10C 0.9800
C11 H11A 0.9800
C11 H11B 0.9800
C11 H11C 0.9800
C12 C14 1.529(17)
C12 C13 1.529(14)
C12 C15 1.545(13)
C13 H13A 0.9800
C13 H13B 0.9800
C13 H13C 0.9800
C14 H14A 0.9800
C14 H14B 0.9800
C14 H14C 0.9800
C15 H15A 0.9800
C15 H15B 0.9800
C15 H15C 0.9800
C16 C19 1.494(15)
C16 C18 1.532(13)
C16 C17 1.551(16)
C17 H17A 0.9800
C17 H17B 0.9800
C17 H17C 0.9800
C18 H18A 0.9800
C18 H18B 0.9800
C18 H18C 0.9800
C19 H19A 0.9800
C19 H19B 0.9800
C19 H19C 0.9800
C20 C23 1.495(19)
C20 C21 1.530(17)
C20 C22 1.535(15)
C21 H21A 0.9800
C21 H21B 0.9800
C21 H21C 0.9800
C22 H22A 0.9800
C22 H22B 0.9800
C22 H22C 0.9800
C23 H23A 0.9800
C23 H23B 0.9800
C23 H23C 0.9800

loop_
_geom_torsion_atom_site_label_1
_geom_torsion_atom_site_label_2
_geom_torsion_atom_site_label_3
_geom_torsion_atom_site_label_4
_geom_torsion
C24 Re1 P2 C7 96.6(6)
C25 Re1 P2 C7 -177.0(6)
N1 Re1 P2 C7 -17.9(5)
P1 Re1 P2 C7 -38.0(6)
C24 Re1 P2 C8 -150.3(5)
C25 Re1 P2 C8 -63.8(5)
N1 Re1 P2 C8 95.2(5)
P1 Re1 P2 C8 75.1(5)
C24 Re1 P2 C12 -19.1(5)
C25 Re1 P2 C12 67.3(5)
N1 Re1 P2 C12 -133.7(5)
P1 Re1 P2 C12 -153.8(4)
C24 Re1 P1 C1 -111.9(5)
C25 Re1 P1 C1 161.4(5)
N1 Re1 P1 C1 2.4(4)
P2 Re1 P1 C1 22.5(5)
C24 Re1 P1 C20 138.0(6)
C25 Re1 P1 C20 51.3(6)
N1 Re1 P1 C20 -107.7(5)
P2 Re1 P1 C20 -87.6(5)
C24 Re1 P1 C16 3.3(5)
C25 Re1 P1 C16 -83.5(5)
N1 Re1 P1 C16 117.6(5)
P2 Re1 P1 C16 137.7(4)
C8 P2 C7 C6 -86.5(9)
C12 P2 C7 C6 155.8(8)
Re1 P2 C7 C6 30.3(9)
P2 C7 C6 C5 155.3(9)
P2 C7 C6 N1 -30.5(12)
N1 C6 C5 C4 -2.1(16)
C7 C6 C5 C4 171.6(10)
C6 C5 C4 C3 -1.9(16)
C5 C4 C3 C2 3.5(15)
C5 C6 N1 C2 4.3(14)
C7 C6 N1 C2 -169.7(8)
C5 C6 N1 Re1 -173.0(8)
C7 C6 N1 Re1 13.1(12)
C24 Re1 N1 C6 -87.0(8)
C25 Re1 N1 C6 91.1(11)
P2 Re1 N1 C6 5.5(7)
P1 Re1 N1 C6 178.8(7)
C24 Re1 N1 C2 95.9(7)
C25 Re1 N1 C2 -86.0(10)
P2 Re1 N1 C2 -171.7(6)
P1 Re1 N1 C2 1.7(6)
C6 N1 C2 C1 175.8(9)
Re1 N1 C2 C1 -6.9(11)
C6 N1 C2 C3 -2.5(12)
Re1 N1 C2 C3 174.7(6)
C4 C3 C2 C1 -179.6(9)
C4 C3 C2 N1 -1.2(13)
N1 C2 C1 P1 9.4(12)
C3 C2 C1 P1 -172.2(7)
C20 P1 C1 C2 110.1(8)
C16 P1 C1 C2 -132.2(8)
Re1 P1 C1 C2 -6.8(8)
C7 P2 C8 C10 -168.4(7)
C12 P2 C8 C10 -52.9(8)
Re1 P2 C8 C10 83.1(7)
C7 P2 C8 C9 -42.6(10)
C12 P2 C8 C9 72.9(10)
Re1 P2 C8 C9 -151.1(8)
C7 P2 C8 C11 75.4(9)
C12 P2 C8 C11 -169.1(8)
Re1 P2 C8 C11 -33.2(9)
C7 P2 C12 C14 -162.3(8)
C8 P2 C12 C14 81.8(8)
Re1 P2 C12 C14 -50.1(8)
C7 P2 C12 C13 -43.9(10)
C8 P2 C12 C13 -159.8(8)
Re1 P2 C12 C13 68.3(9)
C7 P2 C12 C15 72.5(9)
C8 P2 C12 C15 -43.4(10)
Re1 P2 C12 C15 -175.3(7)
C1 P1 C16 C19 168.7(9)
C20 P1 C16 C19 -78.8(10)
Re1 P1 C16 C19 56.4(10)
C1 P1 C16 C18 -64.4(9)
C20 P1 C16 C18 48.1(10)
Re1 P1 C16 C18 -176.7(7)
C1 P1 C16 C17 52.3(8)
C20 P1 C16 C17 164.8(8)
Re1 P1 C16 C17 -60.0(8)
C1 P1 C20 C23 -76.5(10)
C16 P1 C20 C23 169.9(9)
Re1 P1 C20 C23 31.4(10)
C1 P1 C20 C21 167.9(8)
C16 P1 C20 C21 54.3(9)
Re1 P1 C20 C21 -84.2(8)
C1 P1 C20 C22 44.2(11)
C16 P1 C20 C22 -69.4(12)
Re1 P1 C20 C22 152.1(9)
